data_4063937
loop_
_publ_author_name
'Luo, Yunjie'
'Feng, Xiaoying'
'Wang, Yibin'
'Fan, Shimin'
'Chen, Jue'
'Lei, Yinlin'
'Liang, Hongze'

_publ_section_title
;
 Half-Sandwich Scandium Bis(amide) Complexes as Efficient Catalyst
 Precursors for Syndiospecific Polymerization of Styrene
;
_journal_issue 12
_journal_name_full Organometallics
_journal_page_first 3270
_journal_page_last 3274
_journal_paper_doi 10.1021/om101047h
_journal_volume 30
_journal_year 2011
_chemical_formula_moiety 'C18 H41 Al N Sc Si2'
_chemical_formula_sum 'C18 H41 Al N Sc Si2'
_chemical_formula_weight 399.64
_chemical_name_systematic ?
_space_group_IT_number 2
_symmetry_cell_setting triclinic
_symmetry_Int_Tables_number 2
_symmetry_space_group_name_Hall '-P 1'
_symmetry_space_group_name_H-M 'P -1'
_atom_sites_solution_hydrogens geom
_atom_sites_solution_primary direct
_atom_sites_solution_secondary difmap
_audit_creation_method SHELXL-97
_cell_angle_alpha 85.161(19)
_cell_angle_beta 78.719(17)
_cell_angle_gamma 65.440(13)
_cell_formula_units_Z 2
_cell_length_a 9.7864(11)
_cell_length_b 10.5601(14)
_cell_length_c 13.801(3)
_cell_measurement_reflns_used 4561
_cell_measurement_temperature 293(2)
_cell_measurement_theta_max 25.3
_cell_measurement_theta_min 3.0
_cell_volume 1272.2(4)
_computing_cell_refinement CrystalClear
_computing_data_collection CrystalClear
_computing_data_reduction CrystalStructure
_computing_structure_refinement 'SHELXL-97 (Sheldrick, 1997)'
_computing_structure_solution 'SHELXS-97 (Sheldrick, 1990)'
_diffrn_ambient_temperature 293(2)
_diffrn_detector_area_resol_mean 7.31
_diffrn_measured_fraction_theta_full 0.992
_diffrn_measured_fraction_theta_max 0.992
_diffrn_measurement_device_type 'Rigaku Mercury'
_diffrn_measurement_method \w
_diffrn_radiation_monochromator graphite
_diffrn_radiation_source 'fine-focus sealed tube'
_diffrn_radiation_type MoK\a
_diffrn_radiation_wavelength 0.71070
_diffrn_reflns_av_R_equivalents 0.0335
_diffrn_reflns_av_sigmaI/netI 0.0444
_diffrn_reflns_limit_h_max 11
_diffrn_reflns_limit_h_min -11
_diffrn_reflns_limit_k_max 12
_diffrn_reflns_limit_k_min -12
_diffrn_reflns_limit_l_max 16
_diffrn_reflns_limit_l_min -15
_diffrn_reflns_number 12336
_diffrn_reflns_theta_full 25.35
_diffrn_reflns_theta_max 25.35
_diffrn_reflns_theta_min 3.01
_exptl_absorpt_coefficient_mu 0.418
_exptl_absorpt_correction_T_max 0.887
_exptl_absorpt_correction_T_min 0.656
_exptl_absorpt_correction_type multi-scan
_exptl_absorpt_process_details 'Jacobson, R. (1998) Private communication'
_exptl_crystal_colour colorless
_exptl_crystal_density_diffrn 1.043
_exptl_crystal_density_method 'not measured'
_exptl_crystal_description block
_exptl_crystal_F_000 436
_exptl_crystal_size_max 0.80
_exptl_crystal_size_mid 0.70
_exptl_crystal_size_min 0.30
_refine_diff_density_max 0.349
_refine_diff_density_min -0.324
_refine_diff_density_rms 0.045
_refine_ls_extinction_method none
_refine_ls_goodness_of_fit_ref 1.176
_refine_ls_hydrogen_treatment mixed
_refine_ls_matrix_type full
_refine_ls_number_parameters 244
_refine_ls_number_reflns 4636
_refine_ls_number_restraints 9
_refine_ls_restrained_S_all 1.176
_refine_ls_R_factor_all 0.1067
_refine_ls_R_factor_gt 0.0825
_refine_ls_shift/su_max 0.000
_refine_ls_shift/su_mean 0.000
_refine_ls_structure_factor_coef Fsqd
_refine_ls_weighting_details 'calc w=1/[\s^2^(Fo^2^)+(0.0667P)^2^+0.7962P] where P=(Fo^2^+2Fc^2^)/3'
_refine_ls_weighting_scheme calc
_refine_ls_wR_factor_gt 0.1761
_refine_ls_wR_factor_ref 0.1889
_reflns_number_gt 3628
_reflns_number_total 4636
_reflns_threshold_expression >2sigma(I)
_cod_data_source_file om101047h_si_003.cif
_cod_data_source_block shelxl
_cod_original_cell_volume 1272.2(3)
_cod_database_code 4063937

loop_
_symmetry_equiv_pos_as_xyz
'x, y, z'
'-x, -y, -z'

loop_
_atom_site_label
_atom_site_type_symbol
_atom_site_fract_x
_atom_site_fract_y
_atom_site_fract_z
_atom_site_U_iso_or_equiv
_atom_site_adp_type
_atom_site_occupancy
_atom_site_symmetry_multiplicity
_atom_site_calc_flag
_atom_site_refinement_flags
Sc1 Sc 0.87191(8) 0.84793(8) 0.24741(5) 0.0554(3) Uani 1 1 d .
Si1 Si 1.22895(18) 0.67641(18) 0.13529(12) 0.0945(5) Uani 1 1 d D
H1 H 1.176(5) 0.751(3) 0.054(2) 0.113 Uiso 1 1 d D
Si2 Si 1.11920(16) 0.62450(15) 0.34829(12) 0.0834(4) Uani 1 1 d D
H2 H 0.9680(18) 0.676(4) 0.393(3) 0.100 Uiso 1 1 d D
Al1 Al 0.85263(17) 1.12144(15) 0.28824(14) 0.0871(5) Uani 1 1 d .
N1 N 1.0928(4) 0.7082(4) 0.2382(3) 0.0694(9) Uani 1 1 d D
C1 C 0.5996(5) 0.8810(7) 0.2793(4) 0.0865(15) Uani 1 1 d .
C2 C 0.6910(6) 0.7387(7) 0.2883(4) 0.0863(15) Uani 1 1 d .
C3 C 0.7774(5) 0.6892(5) 0.1943(4) 0.0765(13) Uani 1 1 d .
C4 C 0.7422(5) 0.8004(5) 0.1285(3) 0.0720(12) Uani 1 1 d .
C5 C 0.6312(5) 0.9192(5) 0.1801(4) 0.0801(13) Uani 1 1 d .
C6 C 0.4743(6) 0.9746(9) 0.3574(5) 0.157(3) Uani 1 1 d .
H6A H 0.4656 1.0685 0.3470 0.235 Uiso 1 1 calc R
H6B H 0.4988 0.9434 0.4217 0.235 Uiso 1 1 calc R
H6C H 0.3792 0.9712 0.3529 0.235 Uiso 1 1 calc R
C7 C 0.6835(9) 0.6515(9) 0.3803(5) 0.148(3) Uani 1 1 d .
H7A H 0.6444 0.7104 0.4374 0.223 Uiso 1 1 calc R
H7B H 0.7840 0.5826 0.3849 0.223 Uiso 1 1 calc R
H7C H 0.6175 0.6062 0.3770 0.223 Uiso 1 1 calc R
C8 C 0.8806(7) 0.5401(6) 0.1671(6) 0.128(2) Uani 1 1 d .
H8A H 0.8305 0.5026 0.1318 0.191 Uiso 1 1 calc R
H8B H 0.9036 0.4865 0.2260 0.191 Uiso 1 1 calc R
H8C H 0.9736 0.5361 0.1260 0.191 Uiso 1 1 calc R
C9 C 0.8014(7) 0.7919(8) 0.0188(4) 0.117(2) Uani 1 1 d .
H9A H 0.9032 0.7205 0.0057 0.175 Uiso 1 1 calc R
H9B H 0.8023 0.8797 -0.0048 0.175 Uiso 1 1 calc R
H9C H 0.7364 0.7699 -0.0143 0.175 Uiso 1 1 calc R
C10 C 0.5477(8) 1.0593(6) 0.1343(6) 0.136(3) Uani 1 1 d .
H10A H 0.4639 1.0578 0.1088 0.204 Uiso 1 1 calc R
H10B H 0.6166 1.0783 0.0815 0.204 Uiso 1 1 calc R
H10C H 0.5097 1.1305 0.1836 0.204 Uiso 1 1 calc R
C11 C 1.3211(9) 0.4921(8) 0.0968(7) 0.184(4) Uani 1 1 d .
H11A H 1.4151 0.4465 0.1215 0.276 Uiso 1 1 calc R
H11B H 1.3416 0.4871 0.0260 0.276 Uiso 1 1 calc R
H11C H 1.2544 0.4470 0.1230 0.276 Uiso 1 1 calc R
C12 C 1.3733(8) 0.7402(9) 0.1419(6) 0.155(3) Uani 1 1 d .
H12A H 1.3245 0.8356 0.1629 0.232 Uiso 1 1 calc R
H12B H 1.4357 0.7337 0.0779 0.232 Uiso 1 1 calc R
H12C H 1.4360 0.6850 0.1884 0.232 Uiso 1 1 calc R
C13 C 1.1824(8) 0.4332(6) 0.3503(5) 0.127(2) Uani 1 1 d .
H13A H 1.1632 0.4045 0.2920 0.191 Uiso 1 1 calc R
H13B H 1.1272 0.4067 0.4078 0.191 Uiso 1 1 calc R
H13C H 1.2898 0.3892 0.3520 0.191 Uiso 1 1 calc R
C14 C 1.2397(8) 0.6689(8) 0.4144(5) 0.128(2) Uani 1 1 d .
H14A H 1.3443 0.6254 0.3822 0.192 Uiso 1 1 calc R
H14B H 1.2300 0.6364 0.4814 0.192 Uiso 1 1 calc R
H14C H 1.2076 0.7681 0.4139 0.192 Uiso 1 1 calc R
C15 C 0.9102(7) 1.0332(6) 0.1496(5) 0.0956(16) Uani 1 1 d D
H15A H 0.873(7) 1.1313(16) 0.138(5) 0.143 Uiso 1 1 d D
H15B H 1.015(2) 1.019(7) 0.143(5) 0.143 Uiso 1 1 d D
H15C H 0.880(7) 0.991(6) 0.103(4) 0.143 Uiso 1 1 d D
C16 C 0.8167(7) 0.9832(6) 0.3937(4) 0.0887(15) Uani 1 1 d D
H16A H 0.902(4) 0.936(6) 0.427(4) 0.133 Uiso 1 1 d D
H16B H 0.750(5) 1.064(4) 0.433(4) 0.133 Uiso 1 1 d D
H16C H 0.765(6) 0.922(5) 0.410(4) 0.133 Uiso 1 1 d D
C17 C 0.6601(7) 1.2895(6) 0.2963(7) 0.154(3) Uani 1 1 d .
H17A H 0.6564 1.3521 0.3444 0.231 Uiso 1 1 calc R
H17B H 0.5754 1.2637 0.3156 0.231 Uiso 1 1 calc R
H17C H 0.6547 1.3347 0.2330 0.231 Uiso 1 1 calc R
C18 C 1.0350(7) 1.1415(7) 0.3090(5) 0.125(2) Uani 1 1 d .
H18A H 1.0654 1.1936 0.2552 0.187 Uiso 1 1 calc R
H18B H 1.1163 1.0511 0.3120 0.187 Uiso 1 1 calc R
H18C H 1.0127 1.1898 0.3699 0.187 Uiso 1 1 calc R

loop_
_atom_site_aniso_label
_atom_site_aniso_U_11
_atom_site_aniso_U_22
_atom_site_aniso_U_33
_atom_site_aniso_U_23
_atom_site_aniso_U_13
_atom_site_aniso_U_12
Sc1 0.0488(4) 0.0593(5) 0.0605(5) -0.0033(3) -0.0134(3) -0.0223(4)
Si1 0.0834(10) 0.1035(12) 0.0872(10) -0.0137(9) -0.0145(8) -0.0267(9)
Si2 0.0657(8) 0.0817(9) 0.1036(11) 0.0000(8) -0.0144(7) -0.0312(7)
Al1 0.0685(9) 0.0630(8) 0.1361(14) -0.0109(9) -0.0293(9) -0.0262(7)
N1 0.0518(19) 0.064(2) 0.092(3) -0.0058(19) -0.0227(18) -0.0178(17)
C1 0.051(3) 0.132(5) 0.082(3) -0.024(3) -0.009(2) -0.040(3)
C2 0.080(3) 0.124(5) 0.086(4) 0.020(3) -0.029(3) -0.070(4)
C3 0.067(3) 0.076(3) 0.100(4) -0.006(3) -0.027(3) -0.037(3)
C4 0.068(3) 0.083(3) 0.074(3) -0.008(3) -0.022(2) -0.034(3)
C5 0.065(3) 0.079(3) 0.103(4) -0.003(3) -0.039(3) -0.025(3)
C6 0.063(3) 0.253(9) 0.142(6) -0.091(6) 0.011(4) -0.048(5)
C7 0.173(7) 0.231(9) 0.121(5) 0.077(6) -0.066(5) -0.156(7)
C8 0.117(5) 0.073(4) 0.208(7) -0.024(4) -0.061(5) -0.035(3)
C9 0.129(5) 0.171(6) 0.077(4) -0.017(4) -0.022(3) -0.082(5)
C10 0.121(5) 0.099(5) 0.195(7) 0.016(5) -0.095(5) -0.025(4)
C11 0.150(7) 0.168(7) 0.215(9) -0.113(7) 0.071(6) -0.071(6)
C12 0.129(6) 0.192(8) 0.165(7) -0.048(6) 0.048(5) -0.111(6)
C13 0.143(6) 0.096(4) 0.152(6) 0.035(4) -0.059(5) -0.050(4)
C14 0.145(6) 0.160(6) 0.112(5) 0.021(4) -0.060(4) -0.082(5)
C15 0.102(4) 0.090(4) 0.104(4) 0.024(3) -0.029(4) -0.049(4)
C16 0.088(4) 0.093(4) 0.084(4) -0.023(3) -0.007(3) -0.036(3)
C17 0.099(5) 0.073(4) 0.285(10) -0.027(5) -0.064(6) -0.013(3)
C18 0.096(4) 0.112(5) 0.188(7) -0.017(4) -0.041(4) -0.054(4)

loop_
_atom_type_symbol
_atom_type_description
_atom_type_scat_dispersion_real
_atom_type_scat_dispersion_imag
_atom_type_scat_source
C C 0.0033 0.0016 'International Tables Vol C Tables 4.2.6.8 and 6.1.1.4'
H H 0.0000 0.0000 'International Tables Vol C Tables 4.2.6.8 and 6.1.1.4'
N N 0.0061 0.0033 'International Tables Vol C Tables 4.2.6.8 and 6.1.1.4'
Sc Sc 0.2519 0.3716 'International Tables Vol C Tables 4.2.6.8 and 6.1.1.4'
Al Al 0.0645 0.0514 'International Tables Vol C Tables 4.2.6.8 and 6.1.1.4'
Si Si 0.0817 0.0704 'International Tables Vol C Tables 4.2.6.8 and 6.1.1.4'

loop_
_geom_angle_atom_site_label_1
_geom_angle_atom_site_label_2
_geom_angle_atom_site_label_3
_geom_angle
N1 Sc1 C15 99.56(19)
N1 Sc1 C16 105.55(18)
C15 Sc1 C16 88.9(2)
N1 Sc1 C3 96.35(15)
C15 Sc1 C3 125.3(2)
C16 Sc1 C3 135.55(19)
N1 Sc1 C2 112.72(19)
C15 Sc1 C2 141.1(2)
C16 Sc1 C2 102.0(2)
C3 Sc1 C2 33.53(17)
N1 Sc1 C4 112.59(15)
C15 Sc1 C4 93.41(19)
C16 Sc1 C4 140.78(18)
C3 Sc1 C4 32.91(15)
C2 Sc1 C4 55.04(16)
N1 Sc1 C1 145.73(19)
C15 Sc1 C1 112.1(2)
C16 Sc1 C1 88.27(18)
C3 Sc1 C1 54.92(17)
C2 Sc1 C1 33.01(18)
C4 Sc1 C1 54.74(16)
N1 Sc1 C5 145.53(16)
C15 Sc1 C5 86.55(19)
C16 Sc1 C5 108.47(19)
C3 Sc1 C5 54.53(16)
C2 Sc1 C5 54.58(17)
C4 Sc1 C5 32.94(15)
C1 Sc1 C5 32.74(16)
N1 Sc1 Al1 108.60(10)
C15 Sc1 Al1 44.64(17)
C16 Sc1 Al1 44.30(15)
C3 Sc1 Al1 154.03(12)
C2 Sc1 Al1 132.93(16)
C4 Sc1 Al1 125.19(13)
C1 Sc1 Al1 103.17(15)
C5 Sc1 Al1 99.56(12)
N1 Sc1 Si2 31.49(11)
C15 Sc1 Si2 123.23(15)
C16 Sc1 Si2 84.76(15)
C3 Sc1 Si2 95.63(12)
C2 Sc1 Si2 95.09(14)
C4 Sc1 Si2 124.72(12)
C1 Sc1 Si2 123.93(16)
C5 Sc1 Si2 148.31(12)
Al1 Sc1 Si2 109.35(5)
N1 Sc1 H15C 103.1(15)
C15 Sc1 H15C 23.0(4)
C16 Sc1 H15C 109.4(8)
C3 Sc1 H15C 102.4(5)
C2 Sc1 H15C 123.0(9)
C4 Sc1 H15C 71.0(6)
C1 Sc1 H15C 101.4(14)
C5 Sc1 H15C 70.6(12)
Al1 Sc1 H15C 65.7(7)
Si2 Sc1 H15C 133.2(15)
N1 Sc1 H16C 110.5(14)
C15 Sc1 H16C 109.7(7)
C16 Sc1 H16C 23.2(3)
C3 Sc1 H16C 112.7(4)
C2 Sc1 H16C 79.4(5)
C4 Sc1 H16C 126.1(10)
C1 Sc1 H16C 71.4(11)
C5 Sc1 H16C 98.9(13)
Al1 Sc1 H16C 65.6(6)
Si2 Sc1 H16C 82.1(15)
H15C Sc1 H16C 127.2(16)
N1 Si1 C12 113.9(3)
N1 Si1 C11 113.8(3)
C12 Si1 C11 110.0(4)
N1 Si1 H1 114(2)
C12 Si1 H1 98.5(16)
C11 Si1 H1 105.4(16)
N1 Si2 C14 114.1(2)
N1 Si2 C13 117.8(3)
C14 Si2 C13 108.8(3)
N1 Si2 Sc1 38.67(12)
C14 Si2 Sc1 121.6(2)
C13 Si2 Sc1 129.5(2)
N1 Si2 H2 97.2(18)
C14 Si2 H2 113.1(19)
C13 Si2 H2 105.0(19)
Sc1 Si2 H2 59.0(18)
C18 Al1 C17 118.2(3)
C18 Al1 C16 106.7(3)
C17 Al1 C16 107.5(3)
C18 Al1 C15 105.4(3)
C17 Al1 C15 109.5(3)
C16 Al1 C15 109.4(2)
C18 Al1 Sc1 119.7(2)
C17 Al1 Sc1 122.0(2)
C16 Al1 Sc1 54.93(15)
C15 Al1 Sc1 54.46(16)
C18 Al1 H15A 102.6(18)
C17 Al1 H15A 88.5(12)
C16 Al1 H15A 133.8(10)
C15 Al1 H15A 26.9(4)
Sc1 Al1 H15A 79.6(8)
Si1 N1 Si2 125.0(2)
Si1 N1 Sc1 125.1(2)
Si2 N1 Sc1 109.84(19)
C2 C1 C5 107.6(4)
C2 C1 C6 127.1(6)
C5 C1 C6 124.9(6)
C2 C1 Sc1 71.7(3)
C5 C1 Sc1 73.9(3)
C6 C1 Sc1 125.9(4)
C1 C2 C3 108.0(5)
C1 C2 C7 125.3(6)
C3 C2 C7 126.3(6)
C1 C2 Sc1 75.3(3)
C3 C2 Sc1 73.1(3)
C7 C2 Sc1 122.8(3)
C4 C3 C2 108.1(5)
C4 C3 C8 125.3(5)
C2 C3 C8 126.4(5)
C4 C3 Sc1 74.1(2)
C2 C3 Sc1 73.4(3)
C8 C3 Sc1 122.1(3)
C3 C4 C5 108.3(4)
C3 C4 C9 125.7(5)
C5 C4 C9 125.8(5)
C3 C4 Sc1 72.9(2)
C5 C4 Sc1 75.2(3)
C9 C4 Sc1 122.5(3)
C4 C5 C1 108.0(5)
C4 C5 C10 125.7(5)
C1 C5 C10 125.9(5)
C4 C5 Sc1 71.9(2)
C1 C5 Sc1 73.4(2)
C10 C5 Sc1 125.6(4)
C1 C6 H6A 109.5
C1 C6 H6B 109.5
H6A C6 H6B 109.5
C1 C6 H6C 109.5
H6A C6 H6C 109.5
H6B C6 H6C 109.5
C2 C7 H7A 109.5
C2 C7 H7B 109.5
H7A C7 H7B 109.5
C2 C7 H7C 109.5
H7A C7 H7C 109.5
H7B C7 H7C 109.5
C3 C8 H8A 109.5
C3 C8 H8B 109.5
H8A C8 H8B 109.5
C3 C8 H8C 109.5
H8A C8 H8C 109.5
H8B C8 H8C 109.5
C4 C9 H9A 109.5
C4 C9 H9B 109.5
H9A C9 H9B 109.5
C4 C9 H9C 109.5
H9A C9 H9C 109.5
H9B C9 H9C 109.5
C5 C10 H10A 109.5
C5 C10 H10B 109.5
H10A C10 H10B 109.5
C5 C10 H10C 109.5
H10A C10 H10C 109.5
H10B C10 H10C 109.5
Si1 C11 H11A 109.5
Si1 C11 H11B 109.5
H11A C11 H11B 109.5
Si1 C11 H11C 109.5
H11A C11 H11C 109.5
H11B C11 H11C 109.5
Si1 C12 H12A 109.5
Si1 C12 H12B 109.5
H12A C12 H12B 109.5
Si1 C12 H12C 109.5
H12A C12 H12C 109.5
H12B C12 H12C 109.5
Si2 C13 H13A 109.5
Si2 C13 H13B 109.5
H13A C13 H13B 109.5
Si2 C13 H13C 109.5
H13A C13 H13C 109.5
H13B C13 H13C 109.5
Si2 C14 H14A 109.5
Si2 C14 H14B 109.5
H14A C14 H14B 109.5
Si2 C14 H14C 109.5
H14A C14 H14C 109.5
H14B C14 H14C 109.5
Al1 C15 Sc1 80.9(2)
Al1 C15 H15A 74(4)
Sc1 C15 H15A 146(4)
Al1 C15 H15B 93(4)
Sc1 C15 H15B 109(4)
H15A C15 H15B 95(5)
Al1 C15 H15C 146(4)
Sc1 C15 H15C 79(4)
H15A C15 H15C 110(6)
H15B C15 H15C 120(6)
Al1 C16 Sc1 80.77(19)
Al1 C16 H16A 113(4)
Sc1 C16 H16A 106(4)
Al1 C16 H16B 86(4)
Sc1 C16 H16B 148(4)
H16A C16 H16B 106(5)
Al1 C16 H16C 143(4)
Sc1 C16 H16C 74(4)
H16A C16 H16C 100(5)
H16B C16 H16C 102(5)
Al1 C17 H17A 109.5
Al1 C17 H17B 109.5
H17A C17 H17B 109.5
Al1 C17 H17C 109.5
H17A C17 H17C 109.5
H17B C17 H17C 109.5
Al1 C18 H18A 109.5
Al1 C18 H18B 109.5
H18A C18 H18B 109.5
Al1 C18 H18C 109.5
H18A C18 H18C 109.5
H18B C18 H18C 109.5

loop_
_geom_bond_atom_site_label_1
_geom_bond_atom_site_label_2
_geom_bond_distance
Sc1 N1 2.034(3)
Sc1 C15 2.399(5)
Sc1 C16 2.414(5)
Sc1 C3 2.442(4)
Sc1 C2 2.446(4)
Sc1 C4 2.457(4)
Sc1 C1 2.492(4)
Sc1 C5 2.499(4)
Sc1 Al1 2.9112(16)
Sc1 Si2 3.0626(18)
Sc1 H15C 2.41(6)
Sc1 H16C 2.34(6)
Si1 N1 1.696(4)
Si1 C12 1.820(6)
Si1 C11 1.847(7)
Si1 H1 1.377(10)
Si2 N1 1.701(4)
Si2 C14 1.843(6)
Si2 C13 1.850(6)
Si2 H2 1.378(10)
Al1 C18 1.959(5)
Al1 C17 1.971(6)
Al1 C16 2.060(6)
Al1 C15 2.072(7)
Al1 H15A 2.04(6)
C1 C2 1.404(7)
C1 C5 1.407(7)
C1 C6 1.515(7)
C2 C3 1.410(7)
C2 C7 1.513(7)
C3 C4 1.388(6)
C3 C8 1.507(7)
C4 C5 1.406(6)
C4 C9 1.507(7)
C5 C10 1.515(7)
C6 H6A 0.9600
C6 H6B 0.9600
C6 H6C 0.9600
C7 H7A 0.9600
C7 H7B 0.9600
C7 H7C 0.9600
C8 H8A 0.9600
C8 H8B 0.9600
C8 H8C 0.9600
C9 H9A 0.9600
C9 H9B 0.9600
C9 H9C 0.9600
C10 H10A 0.9600
C10 H10B 0.9600
C10 H10C 0.9600
C11 H11A 0.9600
C11 H11B 0.9600
C11 H11C 0.9600
C12 H12A 0.9600
C12 H12B 0.9600
C12 H12C 0.9600
C13 H13A 0.9600
C13 H13B 0.9600
C13 H13C 0.9600
C14 H14A 0.9600
C14 H14B 0.9600
C14 H14C 0.9600
C15 H15A 0.955(10)
C15 H15B 0.959(10)
C15 H15C 0.958(10)
C16 H16A 0.961(10)
C16 H16B 0.959(10)
C16 H16C 0.958(10)
C17 H17A 0.9600
C17 H17B 0.9600
C17 H17C 0.9600
C18 H18A 0.9600
C18 H18B 0.9600
C18 H18C 0.9600

loop_
_geom_torsion_atom_site_label_1
_geom_torsion_atom_site_label_2
_geom_torsion_atom_site_label_3
_geom_torsion_atom_site_label_4
_geom_torsion
C15 Sc1 Si2 N1 -46.4(3)
C16 Sc1 Si2 N1 -131.7(2)
C3 Sc1 Si2 N1 93.0(2)
C2 Sc1 Si2 N1 126.7(2)
C4 Sc1 Si2 N1 76.3(2)
C1 Sc1 Si2 N1 144.0(2)
C5 Sc1 Si2 N1 111.1(3)
Al1 Sc1 Si2 N1 -94.23(19)
N1 Sc1 Si2 C14 89.9(3)
C15 Sc1 Si2 C14 43.5(3)
C16 Sc1 Si2 C14 -41.7(3)
C3 Sc1 Si2 C14 -177.1(3)
C2 Sc1 Si2 C14 -143.4(3)
C4 Sc1 Si2 C14 166.3(3)
C1 Sc1 Si2 C14 -126.1(3)
C5 Sc1 Si2 C14 -158.9(4)
Al1 Sc1 Si2 C14 -4.3(3)
N1 Sc1 Si2 C13 -86.4(4)
C15 Sc1 Si2 C13 -132.8(4)
C16 Sc1 Si2 C13 141.9(3)
C3 Sc1 Si2 C13 6.6(3)
C2 Sc1 Si2 C13 40.2(3)
C4 Sc1 Si2 C13 -10.1(3)
C1 Sc1 Si2 C13 57.5(3)
C5 Sc1 Si2 C13 24.7(4)
Al1 Sc1 Si2 C13 179.4(3)
N1 Sc1 Al1 C18 -3.3(3)
C15 Sc1 Al1 C18 -88.1(3)
C16 Sc1 Al1 C18 90.1(3)
C3 Sc1 Al1 C18 -166.6(4)
C2 Sc1 Al1 C18 147.1(3)
C4 Sc1 Al1 C18 -140.5(3)
C1 Sc1 Al1 C18 163.6(3)
C5 Sc1 Al1 C18 -163.2(3)
Si2 Sc1 Al1 C18 30.0(3)
N1 Sc1 Al1 C17 176.9(3)
C15 Sc1 Al1 C17 92.1(4)
C16 Sc1 Al1 C17 -89.7(4)
C3 Sc1 Al1 C17 13.6(5)
C2 Sc1 Al1 C17 -32.7(4)
C4 Sc1 Al1 C17 39.7(4)
C1 Sc1 Al1 C17 -16.2(4)
C5 Sc1 Al1 C17 17.0(4)
Si2 Sc1 Al1 C17 -149.8(3)
N1 Sc1 Al1 C16 -93.4(2)
C15 Sc1 Al1 C16 -178.2(3)
C3 Sc1 Al1 C16 103.3(4)
C2 Sc1 Al1 C16 57.0(3)
C4 Sc1 Al1 C16 129.4(2)
C1 Sc1 Al1 C16 73.5(2)
C5 Sc1 Al1 C16 106.7(2)
Si2 Sc1 Al1 C16 -60.1(2)
N1 Sc1 Al1 C15 84.8(2)
C16 Sc1 Al1 C15 178.2(3)
C3 Sc1 Al1 C15 -78.5(4)
C2 Sc1 Al1 C15 -124.8(3)
C4 Sc1 Al1 C15 -52.4(3)
C1 Sc1 Al1 C15 -108.3(3)
C5 Sc1 Al1 C15 -75.1(3)
Si2 Sc1 Al1 C15 118.1(2)
C12 Si1 N1 Si2 -72.8(4)
C11 Si1 N1 Si2 54.5(4)
C12 Si1 N1 Sc1 109.2(4)
C11 Si1 N1 Sc1 -123.6(4)
C14 Si2 N1 Si1 70.6(4)
C13 Si2 N1 Si1 -58.9(4)
Sc1 Si2 N1 Si1 -178.3(4)
C14 Si2 N1 Sc1 -111.1(3)
C13 Si2 N1 Sc1 119.4(3)
C15 Sc1 N1 Si1 -39.6(3)
C16 Sc1 N1 Si1 -131.2(2)
C3 Sc1 N1 Si1 87.9(3)
C2 Sc1 N1 Si1 118.3(2)
C4 Sc1 N1 Si1 58.2(3)
C1 Sc1 N1 Si1 118.2(3)
C5 Sc1 N1 Si1 58.3(4)
Al1 Sc1 N1 Si1 -84.8(2)
Si2 Sc1 N1 Si1 178.3(4)
C15 Sc1 N1 Si2 142.1(2)
C16 Sc1 N1 Si2 50.5(2)
C3 Sc1 N1 Si2 -90.4(2)
C2 Sc1 N1 Si2 -60.0(2)
C4 Sc1 N1 Si2 -120.13(19)
C1 Sc1 N1 Si2 -60.1(3)
C5 Sc1 N1 Si2 -120.0(3)
Al1 Sc1 N1 Si2 96.89(17)
N1 Sc1 C1 C2 0.1(5)
C15 Sc1 C1 C2 156.4(3)
C16 Sc1 C1 C2 -115.4(3)
C3 Sc1 C1 C2 37.9(3)
C4 Sc1 C1 C2 78.5(3)
C5 Sc1 C1 C2 115.3(4)
Al1 Sc1 C1 C2 -157.5(3)
Si2 Sc1 C1 C2 -32.9(3)
N1 Sc1 C1 C5 -115.1(4)
C15 Sc1 C1 C5 41.1(4)
C16 Sc1 C1 C5 129.3(3)
C3 Sc1 C1 C5 -77.3(3)
C2 Sc1 C1 C5 -115.3(4)
C4 Sc1 C1 C5 -36.8(3)
Al1 Sc1 C1 C5 87.2(3)
Si2 Sc1 C1 C5 -148.2(3)
N1 Sc1 C1 C6 123.2(6)
C15 Sc1 C1 C6 -80.5(6)
C16 Sc1 C1 C6 7.6(6)
C3 Sc1 C1 C6 161.0(7)
C2 Sc1 C1 C6 123.0(8)
C4 Sc1 C1 C6 -158.5(7)
C5 Sc1 C1 C6 -121.7(8)
Al1 Sc1 C1 C6 -34.5(6)
Si2 Sc1 C1 C6 90.1(6)
C5 C1 C2 C3 -0.7(5)
C6 C1 C2 C3 172.0(5)
Sc1 C1 C2 C3 -66.3(3)
C5 C1 C2 C7 -174.3(4)
C6 C1 C2 C7 -1.6(8)
Sc1 C1 C2 C7 120.1(5)
C5 C1 C2 Sc1 65.7(3)
C6 C1 C2 Sc1 -121.6(5)
N1 Sc1 C2 C1 -179.9(3)
C15 Sc1 C2 C1 -36.2(5)
C16 Sc1 C2 C1 67.4(3)
C3 Sc1 C2 C1 -114.4(4)
C4 Sc1 C2 C1 -77.5(3)
C5 Sc1 C2 C1 -36.9(3)
Al1 Sc1 C2 C1 30.6(4)
Si2 Sc1 C2 C1 153.1(3)
N1 Sc1 C2 C3 -65.5(3)
C15 Sc1 C2 C3 78.2(5)
C16 Sc1 C2 C3 -178.2(3)
C4 Sc1 C2 C3 36.9(3)
C1 Sc1 C2 C3 114.4(4)
C5 Sc1 C2 C3 77.5(3)
Al1 Sc1 C2 C3 145.0(3)
Si2 Sc1 C2 C3 -92.5(3)
N1 Sc1 C2 C7 57.2(6)
C15 Sc1 C2 C7 -159.1(5)
C16 Sc1 C2 C7 -55.5(6)
C3 Sc1 C2 C7 122.7(7)
C4 Sc1 C2 C7 159.7(7)
C1 Sc1 C2 C7 -122.9(7)
C5 Sc1 C2 C7 -159.7(7)
Al1 Sc1 C2 C7 -92.3(6)
Si2 Sc1 C2 C7 30.2(6)
C1 C2 C3 C4 1.3(5)
C7 C2 C3 C4 174.8(4)
Sc1 C2 C3 C4 -66.6(3)
C1 C2 C3 C8 -174.2(4)
C7 C2 C3 C8 -0.7(8)
Sc1 C2 C3 C8 118.0(5)
C1 C2 C3 Sc1 67.8(3)
C7 C2 C3 Sc1 -118.6(5)
N1 Sc1 C3 C4 -122.6(3)
C15 Sc1 C3 C4 -16.1(4)
C16 Sc1 C3 C4 117.5(4)
C2 Sc1 C3 C4 115.0(4)
C1 Sc1 C3 C4 77.7(3)
C5 Sc1 C3 C4 37.3(3)
Al1 Sc1 C3 C4 41.4(5)
Si2 Sc1 C3 C4 -154.3(3)
N1 Sc1 C3 C2 122.4(3)
C15 Sc1 C3 C2 -131.1(4)
C16 Sc1 C3 C2 2.5(4)
C4 Sc1 C3 C2 -115.0(4)
C1 Sc1 C3 C2 -37.3(3)
C5 Sc1 C3 C2 -77.7(3)
Al1 Sc1 C3 C2 -73.6(5)
Si2 Sc1 C3 C2 90.7(3)
N1 Sc1 C3 C8 -0.6(5)
C15 Sc1 C3 C8 105.9(5)
C16 Sc1 C3 C8 -120.5(5)
C2 Sc1 C3 C8 -123.0(6)
C4 Sc1 C3 C8 122.1(6)
C1 Sc1 C3 C8 -160.3(6)
C5 Sc1 C3 C8 159.3(6)
Al1 Sc1 C3 C8 163.5(4)
Si2 Sc1 C3 C8 -32.2(5)
C2 C3 C4 C5 -1.4(5)
C8 C3 C4 C5 174.1(4)
Sc1 C3 C4 C5 -67.5(3)
C2 C3 C4 C9 -175.9(4)
C8 C3 C4 C9 -0.3(7)
Sc1 C3 C4 C9 118.1(5)
C2 C3 C4 Sc1 66.1(3)
C8 C3 C4 Sc1 -118.4(5)
N1 Sc1 C4 C3 65.0(3)
C15 Sc1 C4 C3 166.9(3)
C16 Sc1 C4 C3 -100.6(4)
C2 Sc1 C4 C3 -37.7(3)
C1 Sc1 C4 C3 -78.3(3)
C5 Sc1 C4 C3 -114.9(4)
Al1 Sc1 C4 C3 -159.2(3)
Si2 Sc1 C4 C3 31.7(3)
N1 Sc1 C4 C5 179.9(3)
C15 Sc1 C4 C5 -78.3(3)
C16 Sc1 C4 C5 14.2(5)
C3 Sc1 C4 C5 114.9(4)
C2 Sc1 C4 C5 77.2(3)
C1 Sc1 C4 C5 36.6(3)
Al1 Sc1 C4 C5 -44.4(3)
Si2 Sc1 C4 C5 146.5(3)
N1 Sc1 C4 C9 -56.8(5)
C15 Sc1 C4 C9 45.0(5)
C16 Sc1 C4 C9 137.5(5)
C3 Sc1 C4 C9 -121.9(6)
C2 Sc1 C4 C9 -159.5(5)
C1 Sc1 C4 C9 159.9(5)
C5 Sc1 C4 C9 123.3(6)
Al1 Sc1 C4 C9 78.9(5)
Si2 Sc1 C4 C9 -90.2(5)
C3 C4 C5 C1 1.0(5)
C9 C4 C5 C1 175.4(4)
Sc1 C4 C5 C1 -65.0(3)
C3 C4 C5 C10 -172.7(5)
C9 C4 C5 C10 1.8(8)
Sc1 C4 C5 C10 121.3(5)
C3 C4 C5 Sc1 66.0(3)
C9 C4 C5 Sc1 -119.6(5)
C2 C1 C5 C4 -0.2(5)
C6 C1 C5 C4 -173.1(5)
Sc1 C1 C5 C4 64.0(3)
C2 C1 C5 C10 173.5(5)
C6 C1 C5 C10 0.5(8)
Sc1 C1 C5 C10 -122.3(5)
C2 C1 C5 Sc1 -64.2(3)
C6 C1 C5 Sc1 122.9(5)
N1 Sc1 C5 C4 -0.2(5)
C15 Sc1 C5 C4 101.7(3)
C16 Sc1 C5 C4 -170.6(3)
C3 Sc1 C5 C4 -37.3(3)
C2 Sc1 C5 C4 -78.7(3)
C1 Sc1 C5 C4 -115.9(4)
Al1 Sc1 C5 C4 144.6(3)
Si2 Sc1 C5 C4 -59.6(4)
N1 Sc1 C5 C1 115.7(4)
C15 Sc1 C5 C1 -142.4(4)
C16 Sc1 C5 C1 -54.7(4)
C3 Sc1 C5 C1 78.7(3)
C2 Sc1 C5 C1 37.2(3)
C4 Sc1 C5 C1 115.9(4)
Al1 Sc1 C5 C1 -99.5(3)
Si2 Sc1 C5 C1 56.3(4)
N1 Sc1 C5 C10 -121.6(5)
C15 Sc1 C5 C10 -19.7(5)
C16 Sc1 C5 C10 68.0(5)
C3 Sc1 C5 C10 -158.7(6)
C2 Sc1 C5 C10 159.9(6)
C4 Sc1 C5 C10 -121.4(7)
C1 Sc1 C5 C10 122.7(7)
Al1 Sc1 C5 C10 23.2(5)
Si2 Sc1 C5 C10 179.0(4)
C18 Al1 C15 Sc1 115.9(2)
C17 Al1 C15 Sc1 -116.0(3)
C16 Al1 C15 Sc1 1.5(3)
N1 Sc1 C15 Al1 -106.84(18)
C16 Sc1 C15 Al1 -1.2(2)
C3 Sc1 C15 Al1 148.27(17)
C2 Sc1 C15 Al1 106.8(3)
C4 Sc1 C15 Al1 139.57(19)
C1 Sc1 C15 Al1 86.4(2)
C5 Sc1 C15 Al1 107.3(2)
Si2 Sc1 C15 Al1 -84.3(2)
C18 Al1 C16 Sc1 -115.0(2)
C17 Al1 C16 Sc1 117.3(3)
C15 Al1 C16 Sc1 -1.5(3)
N1 Sc1 C16 Al1 100.89(19)
C15 Sc1 C16 Al1 1.3(2)
C3 Sc1 C16 Al1 -142.5(2)
C2 Sc1 C16 Al1 -141.13(19)
C4 Sc1 C16 Al1 -92.8(3)
C1 Sc1 C16 Al1 -110.9(2)
C5 Sc1 C16 Al1 -84.7(2)
Si2 Sc1 C16 Al1 124.77(16)
